data_7113942
loop_
_publ_author_name
'Keith Searles'
'Karlijn Keijzer'
'Chun-Hsing Chen'
'Mu-Hyun Baik'
'Daniel J. Mindiola'

_publ_section_title
;
 Binary role of an ylide in formation of a terminal methylidene complex of
 niobium
;
_journal_name_full Chem.Commun.
_journal_page_first 6267
_journal_paper_doi 10.1039/C4CC01404A
_journal_volume 50
_journal_year 2014
_chemical_formula_moiety 'C86 H84 Cl1 Nb1 O2'
_chemical_formula_sum 'C86 H84 Cl Nb O2'
_chemical_formula_weight 1277.97
_space_group_IT_number 60
_symmetry_cell_setting orthorhombic
_symmetry_space_group_name_Hall '-P 2n 2ab'
_symmetry_space_group_name_H-M 'P b c n'
_atom_sites_solution_hydrogens difmap
_atom_sites_solution_primary other
_audit_creation_date 12-09-19
_audit_creation_method CRYSTALS_ver_14.40
_cell_angle_alpha 90
_cell_angle_beta 90
_cell_angle_gamma 90
_cell_formula_units_Z 4
_cell_length_a 24.1726(15)
_cell_length_b 13.1471(8)
_cell_length_c 21.9126(12)
_cell_measurement_reflns_used 0
_cell_measurement_temperature 150
_cell_measurement_theta_max 0
_cell_measurement_theta_min 0
_cell_volume 6963.8(7)
_computing_cell_refinement 'Apex2 (Bruker AXS, 2006)'
_computing_data_collection 'Apex2 (Bruker AXS, 2006)'
_computing_data_reduction 'Apex2 (Bruker AXS, 2006)'
_computing_molecular_graphics 'CAMERON (Watkin et al., 1996)'
_computing_publication_material 'CRYSTALS (Betteridge et al., 2003)'
_computing_structure_refinement 'CRYSTALS (Betteridge et al., 2003)'
_computing_structure_solution 'Superflip (Palatinus & Chapuis, 2007)'
_diffrn_ambient_temperature 150
_diffrn_measured_fraction_theta_full 0.998
_diffrn_measured_fraction_theta_max 0.998
_diffrn_measurement_device Area
_diffrn_measurement_device_type 'Bruker Kappa Apex2'
_diffrn_measurement_method '\f & \w scans'
_diffrn_radiation_monochromator graphite
_diffrn_radiation_type 'Mo K\a'
_diffrn_radiation_wavelength 0.71073
_diffrn_reflns_av_R_equivalents 0.055
_diffrn_reflns_limit_h_max 28
_diffrn_reflns_limit_h_min -17
_diffrn_reflns_limit_k_max 15
_diffrn_reflns_limit_k_min -15
_diffrn_reflns_limit_l_max 26
_diffrn_reflns_limit_l_min -26
_diffrn_reflns_number 87841
_diffrn_reflns_theta_full 25.099
_diffrn_reflns_theta_max 25.099
_diffrn_reflns_theta_min 1.685
_diffrn_standards_number 0
_exptl_absorpt_coefficient_mu 0.259
_exptl_absorpt_correction_T_max 0.95
_exptl_absorpt_correction_T_min 0.95
_exptl_absorpt_correction_type multi-scan
_exptl_absorpt_process_details 'SADABS (Siemens, 1996)'
_exptl_crystal_colour yellow
_exptl_crystal_density_diffrn 1.219
_exptl_crystal_density_method 'not measured'
_exptl_crystal_description prism
_exptl_crystal_F_000 2696
_exptl_crystal_size_max 0.300
_exptl_crystal_size_mid 0.200
_exptl_crystal_size_min 0.200
_refine_diff_density_max 0.69
_refine_diff_density_min -0.89
_refine_ls_extinction_method None
_refine_ls_goodness_of_fit_ref 1.0335
_refine_ls_hydrogen_treatment constr
_refine_ls_matrix_type full
_refine_ls_number_parameters 407
_refine_ls_number_reflns 6157
_refine_ls_number_restraints 0
_refine_ls_R_factor_all 0.0607
_refine_ls_R_factor_gt 0.0462
_refine_ls_shift/su_max 0.0002894
_refine_ls_shift/su_mean 0.0000258
_refine_ls_structure_factor_coef Fsqd
_refine_ls_weighting_details
;
 Method= Modified Sheldrick 
 w=1/[\s^2^(F^2^) + ( 0.01P)^2^ +32.75P] 
 ,where P=(max(Fo^2^,0) + 2Fc^2^)/3 
;
_refine_ls_weighting_scheme calc
_refine_ls_wR_factor_all 0.1242
_refine_ls_wR_factor_gt 0.1151
_refine_ls_wR_factor_ref 0.1242
_reflns_limit_h_max 28
_reflns_limit_h_min 0
_reflns_limit_k_max 15
_reflns_limit_k_min 0
_reflns_limit_l_max 26
_reflns_limit_l_min 0
_reflns_number_gt 4798
_reflns_number_total 6187
_reflns_threshold_expression I>2.0\s(I)
_oxford_diffrn_Wilson_B_factor 0.00
_oxford_diffrn_Wilson_scale 0.00
_oxford_refine_ls_r_factor_ref 0.0607
_oxford_refine_ls_scale 0.064128(12)
_oxford_reflns_number_all 6158
_oxford_reflns_threshold_expression_ref I>0.0\s(I)
_oxford_structure_analysis_title 'mo_12050_0ma in Pbcn'
_cod_data_source_file c4cc01404a2.cif
_cod_data_source_block 12050
_cod_depositor_comments
;
The following automatic conversions were performed:

'_atom_sites_solution_primary' value 'Other' changed to 'other'
according to the built-in table from CIF Core dictionary named
'cif_core.dic' version 2.4.1 from 2010-06-29.

Automatic conversion script
Id: cif_fix_values 2281 2013-09-26 08:29:07Z andrius 
;
_cod_original_sg_symbol_H-M 'P b c n '
_cod_original_formula_sum 'C86 H84 Cl1 Nb1 O2'
_cod_database_code 7113942

loop_
_symmetry_equiv_pos_as_xyz
x,y,z
-x,-y,-z
-x+1/2,y+1/2,z
x+1/2,-y+1/2,-z
x,-y,z+1/2
-x,y,-z+1/2
-x+1/2,-y+1/2,z+1/2
x+1/2,y+1/2,-z+1/2

loop_
_atom_site_label
_atom_site_type_symbol
_atom_site_fract_x
_atom_site_fract_y
_atom_site_fract_z
_atom_site_U_iso_or_equiv
_atom_site_occupancy
_atom_site_adp_type
_atom_site_refinement_flags_posn
_atom_site_refinement_flags_adp
Nb1 Nb 0.5000 0.39794(3) 0.7500 0.0181 1.0000 Uani S T
Cl1 Cl 0.5000 0.21860(10) 0.7500 0.0378 1.0000 Uani S T
O1 O 0.55344(9) 0.40246(18) 0.68677(10) 0.0184 1.0000 Uani . .
C1 C 0.58865(13) 0.3989(3) 0.63754(14) 0.0168 1.0000 Uani . .
C2 C 0.59024(14) 0.4798(3) 0.59610(16) 0.0183 1.0000 Uani . .
C3 C 0.62216(14) 0.4686(3) 0.54377(16) 0.0204 1.0000 Uani . .
C4 C 0.65349(14) 0.3813(3) 0.53200(15) 0.0198 1.0000 Uani . .
C5 C 0.65391(14) 0.3066(3) 0.57653(16) 0.0207 1.0000 Uani . .
C6 C 0.62296(13) 0.3136(3) 0.62973(15) 0.0172 1.0000 Uani . .
C7 C 0.55981(14) 0.5789(3) 0.60968(15) 0.0181 1.0000 Uani . .
C8 C 0.58404(15) 0.6347(3) 0.66487(16) 0.0200 1.0000 Uani . .
C9 C 0.63595(15) 0.6145(3) 0.68838(17) 0.0265 1.0000 Uani . .
C10 C 0.65678(17) 0.6720(3) 0.73655(16) 0.0313 1.0000 Uani . .
C11 C 0.62617(18) 0.7502(3) 0.76091(19) 0.0349 1.0000 Uani . .
C12 C 0.57441(18) 0.7709(3) 0.73721(17) 0.0326 1.0000 Uani . .
C13 C 0.55339(16) 0.7141(3) 0.68955(17) 0.0277 1.0000 Uani . .
C14 C 0.55731(15) 0.6491(3) 0.55425(16) 0.0207 1.0000 Uani . .
C15 C 0.51231(16) 0.6469(3) 0.51530(18) 0.0311 1.0000 Uani . .
C16 C 0.51015(19) 0.7099(3) 0.4644(2) 0.0410 1.0000 Uani . .
C17 C 0.55307(19) 0.7762(3) 0.45207(19) 0.0373 1.0000 Uani . .
C18 C 0.59837(18) 0.7788(3) 0.49043(18) 0.0321 1.0000 Uani . .
C19 C 0.60026(16) 0.7165(3) 0.54138(17) 0.0246 1.0000 Uani . .
C20 C 0.62878(14) 0.2360(3) 0.68068(15) 0.0186 1.0000 Uani . .
C21 C 0.64907(15) 0.1326(3) 0.65845(16) 0.0215 1.0000 Uani . .
C22 C 0.61078(17) 0.0581(3) 0.64420(19) 0.0326 1.0000 Uani . .
C23 C 0.62727(19) -0.0364(3) 0.6223(2) 0.0395 1.0000 Uani . .
C24 C 0.68246(18) -0.0552(3) 0.6129(2) 0.0369 1.0000 Uani . .
C25 C 0.72142(17) 0.0184(3) 0.62536(19) 0.0328 1.0000 Uani . .
C26 C 0.70488(15) 0.1116(3) 0.64941(18) 0.0279 1.0000 Uani . .
C27 C 0.66364(15) 0.2788(3) 0.73256(15) 0.0198 1.0000 Uani . .
C28 C 0.70849(16) 0.3420(3) 0.72181(18) 0.0290 1.0000 Uani . .
C29 C 0.74016(18) 0.3800(3) 0.76917(18) 0.0352 1.0000 Uani . .
C30 C 0.72727(19) 0.3549(3) 0.8288(2) 0.0402 1.0000 Uani . .
C31 C 0.68246(19) 0.2933(4) 0.84028(19) 0.0447 1.0000 Uani . .
C32 C 0.65098(17) 0.2550(3) 0.79274(17) 0.0323 1.0000 Uani . .
C33 C 0.68528(16) 0.3715(3) 0.47175(17) 0.0287 1.0000 Uani . .
C34 C 0.7214(2) 0.4657(4) 0.4619(2) 0.0533 1.0000 Uani . .
C35 C 0.6444(2) 0.3611(5) 0.41975(19) 0.0629 1.0000 Uani . .
C36 C 0.7233(2) 0.2792(4) 0.4719(2) 0.0543 1.0000 Uani . .
C37 C 0.55683(15) 0.4804(3) 0.80578(16) 0.0260 1.0000 Uani . .
C38 C 0.5753(2) 0.0775(4) 0.4596(3) 0.0631 1.0000 Uani . .
C39 C 0.5310(2) 0.0841(4) 0.4207(3) 0.0565 1.0000 Uani . .
C40 C 0.53514(19) 0.0496(4) 0.3619(3) 0.0486 1.0000 Uani . .
C41 C 0.5841(2) 0.0081(4) 0.3414(3) 0.0518 1.0000 Uani . .
C42 C 0.6290(2) 0.0012(4) 0.3798(3) 0.0589 1.0000 Uani . .
C43 C 0.6244(2) 0.0363(4) 0.4384(3) 0.0614 1.0000 Uani . .
H31 H 0.6230 0.5227 0.5151 0.0228 1.0000 Uiso R .
H51 H 0.6759 0.2477 0.5702 0.0241 1.0000 Uiso R .
H71 H 0.5228 0.5614 0.6197 0.0202 1.0000 Uiso R .
H91 H 0.6577 0.5616 0.6713 0.0322 1.0000 Uiso R .
H101 H 0.6922 0.6569 0.7529 0.0372 1.0000 Uiso R .
H111 H 0.6406 0.7896 0.7936 0.0390 1.0000 Uiso R .
H121 H 0.5530 0.8243 0.7545 0.0403 1.0000 Uiso R .
H131 H 0.5179 0.7296 0.6735 0.0321 1.0000 Uiso R .
H151 H 0.4826 0.6015 0.5233 0.0376 1.0000 Uiso R .
H161 H 0.4789 0.7078 0.4382 0.0446 1.0000 Uiso R .
H171 H 0.5519 0.8186 0.4170 0.0424 1.0000 Uiso R .
H181 H 0.6280 0.8244 0.4827 0.0377 1.0000 Uiso R .
H191 H 0.6316 0.7183 0.5676 0.0294 1.0000 Uiso R .
H201 H 0.5928 0.2255 0.6970 0.0212 1.0000 Uiso R .
H221 H 0.5725 0.0718 0.6498 0.0370 1.0000 Uiso R .
H231 H 0.6004 -0.0870 0.6134 0.0451 1.0000 Uiso R .
H241 H 0.6940 -0.1200 0.5984 0.0422 1.0000 Uiso R .
H251 H 0.7594 0.0057 0.6172 0.0380 1.0000 Uiso R .
H261 H 0.7318 0.1615 0.6594 0.0312 1.0000 Uiso R .
H281 H 0.7175 0.3593 0.6809 0.0328 1.0000 Uiso R .
H291 H 0.7707 0.4230 0.7606 0.0393 1.0000 Uiso R .
H301 H 0.7489 0.3805 0.8616 0.0483 1.0000 Uiso R .
H311 H 0.6731 0.2764 0.8811 0.0530 1.0000 Uiso R .
H321 H 0.6203 0.2120 0.8011 0.0397 1.0000 Uiso R .
H341 H 0.7410 0.4586 0.4246 0.0612 1.0000 Uiso R .
H342 H 0.7469 0.4722 0.4946 0.0612 1.0000 Uiso R .
H343 H 0.6987 0.5246 0.4602 0.0612 1.0000 Uiso R .
H351 H 0.6635 0.3551 0.3820 0.0731 1.0000 Uiso R .
H352 H 0.6221 0.4206 0.4192 0.0731 1.0000 Uiso R .
H353 H 0.6217 0.3031 0.4258 0.0731 1.0000 Uiso R .
H361 H 0.7424 0.2759 0.4340 0.0632 1.0000 Uiso R .
H362 H 0.7493 0.2848 0.5042 0.0632 1.0000 Uiso R .
H363 H 0.7020 0.2191 0.4772 0.0632 1.0000 Uiso R .
H381 H 0.5719 0.0982 0.5010 0.0802 1.0000 Uiso R .
H391 H 0.4977 0.1156 0.4337 0.0687 1.0000 Uiso R .
H401 H 0.5041 0.0523 0.3354 0.0603 1.0000 Uiso R .
H411 H 0.5869 -0.0150 0.3005 0.0589 1.0000 Uiso R .
H421 H 0.6625 -0.0284 0.3659 0.0671 1.0000 Uiso R .
H431 H 0.6557 0.0340 0.4646 0.0774 1.0000 Uiso R .
H371 H 0.5408 0.4913 0.8448 0.0329 1.0000 Uiso R .
H372 H 0.5901 0.4425 0.8102 0.0329 1.0000 Uiso R .
H373 H 0.5648 0.5441 0.7873 0.0329 1.0000 Uiso R .

loop_
_atom_site_aniso_label
_atom_site_aniso_U_11
_atom_site_aniso_U_22
_atom_site_aniso_U_33
_atom_site_aniso_U_23
_atom_site_aniso_U_13
_atom_site_aniso_U_12
Nb1 0.0195(2) 0.0182(2) 0.0165(2) 0.0000 0.00449(19) 0.0000
Cl1 0.0329(7) 0.0197(6) 0.0609(10) 0.0000 0.0242(7) 0.0000
O1 0.0199(12) 0.0211(13) 0.0143(12) -0.0002(10) 0.0046(9) 0.0006(10)
C1 0.0179(16) 0.0216(18) 0.0109(16) -0.0030(14) 0.0018(13) -0.0024(14)
C2 0.0200(17) 0.0182(18) 0.0168(18) -0.0004(14) -0.0020(14) -0.0007(14)
C3 0.0242(18) 0.0220(18) 0.0149(17) 0.0020(15) 0.0022(14) -0.0016(15)
C4 0.0235(18) 0.0224(18) 0.0136(17) -0.0014(15) 0.0027(14) -0.0020(15)
C5 0.0201(17) 0.0213(18) 0.0207(18) -0.0030(15) 0.0025(14) 0.0039(15)
C6 0.0188(17) 0.0170(17) 0.0159(17) 0.0000(14) -0.0002(14) -0.0018(14)
C7 0.0207(17) 0.0174(17) 0.0163(17) 0.0021(14) 0.0026(14) 0.0008(14)
C8 0.0274(19) 0.0169(18) 0.0156(17) 0.0020(14) 0.0040(14) -0.0009(15)
C9 0.0274(19) 0.027(2) 0.025(2) -0.0060(17) 0.0029(16) 0.0003(16)
C10 0.034(2) 0.040(2) 0.020(2) -0.0008(17) -0.0042(16) -0.0043(18)
C11 0.046(2) 0.029(2) 0.030(2) -0.0085(18) 0.0004(19) -0.0086(19)
C12 0.046(2) 0.026(2) 0.026(2) -0.0083(17) 0.0063(18) 0.0019(18)
C13 0.032(2) 0.025(2) 0.026(2) -0.0019(16) 0.0004(17) 0.0047(17)
C14 0.0276(19) 0.0170(17) 0.0174(18) -0.0020(14) -0.0009(15) 0.0034(15)
C15 0.034(2) 0.0245(19) 0.035(2) 0.0021(17) -0.0067(17) -0.0028(17)
C16 0.047(3) 0.038(2) 0.038(2) 0.003(2) -0.023(2) 0.002(2)
C17 0.063(3) 0.024(2) 0.025(2) 0.0074(17) -0.007(2) 0.003(2)
C18 0.046(2) 0.024(2) 0.027(2) 0.0043(17) 0.0031(19) -0.0040(18)
C19 0.029(2) 0.0205(19) 0.0239(19) 0.0011(16) -0.0010(16) -0.0006(16)
C20 0.0208(17) 0.0191(18) 0.0159(17) 0.0016(14) 0.0027(14) 0.0015(14)
C21 0.0281(19) 0.0165(18) 0.0198(18) 0.0045(15) 0.0004(15) 0.0002(15)
C22 0.028(2) 0.029(2) 0.041(2) -0.0034(19) 0.0019(18) -0.0020(17)
C23 0.045(3) 0.023(2) 0.050(3) -0.011(2) 0.000(2) -0.0086(19)
C24 0.046(3) 0.020(2) 0.044(3) -0.0081(19) -0.004(2) 0.0055(19)
C25 0.032(2) 0.031(2) 0.035(2) -0.0027(19) -0.0023(18) 0.0107(18)
C26 0.028(2) 0.0219(19) 0.034(2) 0.0004(17) -0.0055(17) 0.0018(16)
C27 0.0275(19) 0.0185(17) 0.0134(17) -0.0002(13) 0.0002(14) 0.0056(15)
C28 0.036(2) 0.026(2) 0.026(2) -0.0025(17) -0.0026(17) -0.0027(17)
C29 0.040(2) 0.030(2) 0.035(2) -0.0027(18) -0.0078(18) -0.0050(18)
C30 0.046(3) 0.044(3) 0.031(2) -0.008(2) -0.014(2) 0.006(2)
C31 0.050(3) 0.067(3) 0.017(2) 0.004(2) -0.0048(19) 0.010(3)
C32 0.034(2) 0.045(3) 0.0176(19) 0.0144(18) 0.0012(17) 0.0002(19)
C33 0.036(2) 0.034(2) 0.0169(18) -0.0012(17) 0.0106(16) 0.0034(18)
C34 0.061(3) 0.052(3) 0.047(3) 0.001(2) 0.032(3) -0.009(3)
C35 0.065(3) 0.112(5) 0.011(2) -0.011(3) 0.006(2) 0.001(3)
C36 0.066(3) 0.056(3) 0.041(3) 0.002(2) 0.032(2) 0.019(3)
C37 0.0228(18) 0.037(2) 0.0180(19) -0.0031(17) 0.0025(15) -0.0028(16)
C38 0.070(4) 0.050(3) 0.070(4) 0.006(3) -0.014(3) 0.005(3)
C39 0.043(3) 0.053(3) 0.073(4) 0.015(3) 0.000(3) 0.007(2)
C40 0.040(3) 0.041(3) 0.065(3) 0.022(3) -0.010(2) -0.006(2)
C41 0.062(3) 0.036(3) 0.057(3) 0.018(2) 0.005(3) -0.002(2)
C42 0.043(3) 0.028(3) 0.106(5) 0.016(3) 0.005(3) 0.003(2)
C43 0.049(3) 0.033(3) 0.102(5) 0.007(3) -0.028(3) -0.004(2)

loop_
_atom_type_symbol
_atom_type_scat_dispersion_real
_atom_type_scat_dispersion_imag
_atom_type_scat_Cromer_Mann_a1
_atom_type_scat_Cromer_Mann_b1
_atom_type_scat_Cromer_Mann_a2
_atom_type_scat_Cromer_Mann_b2
_atom_type_scat_Cromer_Mann_a3
_atom_type_scat_Cromer_Mann_b3
_atom_type_scat_Cromer_Mann_a4
_atom_type_scat_Cromer_Mann_b4
_atom_type_scat_Cromer_Mann_c
_atom_type_scat_source
C 0.0033 0.0016 2.3100 20.8439 1.0200 10.2075 1.5886 0.5687 0.8650 51.6512 0.2156 'International Tables Vol C 4.2.6.8 and 6.1.1.4'
H 0.0000 0.0000 0.4930 10.5109 0.3229 26.1257 0.1402 3.1424 0.0408 57.7998 0.0030 'International Tables Vol C 4.2.6.8 and 6.1.1.4'
O 0.0106 0.0060 3.0485 13.2771 2.2868 5.7011 1.5463 0.3239 0.8670 32.9089 0.2508 'International Tables Vol C 4.2.6.8 and 6.1.1.4'
Cl 0.1484 0.1585 11.4604 0.0104 7.1964 1.1662 6.2556 18.5194 1.6455 47.7784 -9.5574 'International Tables Vol C 4.2.6.8 and 6.1.1.4'
Nb -2.0727 0.6215 17.6142 1.1887 12.0144 11.7660 4.0418 0.2048 3.5335 69.7957 3.7559 'International Tables Vol C 4.2.6.8 and 6.1.1.4'

loop_
_geom_angle_atom_site_label_1
_geom_angle_site_symmetry_1
_geom_angle_atom_site_label_2
_geom_angle_atom_site_label_3
_geom_angle_site_symmetry_3
_geom_angle
_geom_angle_publ_flag
C37 6_656 Nb1 O1 6_656 87.94(12) yes
C37 6_656 Nb1 Cl1 . 120.53(11) yes
O1 6_656 Nb1 Cl1 . 91.80(7) yes
C37 6_656 Nb1 O1 . 90.24(12) yes
O1 6_656 Nb1 O1 . 176.41(14) yes
Cl1 . Nb1 O1 . 91.80(7) yes
C37 6_656 Nb1 C37 . 118.9(2) yes
O1 6_656 Nb1 C37 . 90.24(12) yes
Cl1 . Nb1 C37 . 120.53(11) yes
O1 . Nb1 C37 . 87.94(12) yes
Nb1 . O1 C1 . 174.0(2) yes
O1 . C1 C2 . 120.0(3) yes
O1 . C1 C6 . 119.2(3) yes
C2 . C1 C6 . 120.8(3) yes
C1 . C2 C3 . 118.0(3) yes
C1 . C2 C7 . 120.6(3) yes
C3 . C2 C7 . 121.3(3) yes
C2 . C3 C4 . 122.6(3) yes
C2 . C3 H31 . 118.7 no
C4 . C3 H31 . 118.7 no
C3 . C4 C5 . 117.1(3) yes
C3 . C4 C33 . 119.9(3) yes
C5 . C4 C33 . 122.9(3) yes
C4 . C5 C6 . 122.8(3) yes
C4 . C5 H51 . 118.6 no
C6 . C5 H51 . 118.6 no
C1 . C6 C5 . 118.2(3) yes
C1 . C6 C20 . 120.1(3) yes
C5 . C6 C20 . 121.5(3) yes
C2 . C7 C8 . 112.3(3) yes
C2 . C7 C14 . 112.4(3) yes
C8 . C7 C14 . 110.7(3) yes
C2 . C7 H71 . 107.0 no
C8 . C7 H71 . 107.1 no
C14 . C7 H71 . 107.1 no
C7 . C8 C9 . 123.3(3) yes
C7 . C8 C13 . 117.6(3) yes
C9 . C8 C13 . 118.9(3) yes
C8 . C9 C10 . 120.4(4) yes
C8 . C9 H91 . 119.8 no
C10 . C9 H91 . 119.8 no
C9 . C10 C11 . 120.4(4) yes
C9 . C10 H101 . 119.9 no
C11 . C10 H101 . 119.7 no
C10 . C11 C12 . 119.3(4) yes
C10 . C11 H111 . 120.2 no
C12 . C11 H111 . 120.6 no
C11 . C12 C13 . 120.7(4) yes
C11 . C12 H121 . 119.3 no
C13 . C12 H121 . 120.0 no
C8 . C13 C12 . 120.3(4) yes
C8 . C13 H131 . 119.9 no
C12 . C13 H131 . 119.8 no
C7 . C14 C15 . 120.6(3) yes
C7 . C14 C19 . 121.0(3) yes
C15 . C14 C19 . 118.3(3) yes
C14 . C15 C16 . 120.8(4) yes
C14 . C15 H151 . 119.6 no
C16 . C15 H151 . 119.7 no
C15 . C16 C17 . 120.3(4) yes
C15 . C16 H161 . 119.8 no
C17 . C16 H161 . 119.8 no
C16 . C17 C18 . 119.4(4) yes
C16 . C17 H171 . 120.4 no
C18 . C17 H171 . 120.2 no
C17 . C18 C19 . 120.2(4) yes
C17 . C18 H181 . 120.4 no
C19 . C18 H181 . 119.5 no
C14 . C19 C18 . 120.9(4) yes
C14 . C19 H191 . 119.2 no
C18 . C19 H191 . 119.9 no
C6 . C20 C21 . 113.2(3) yes
C6 . C20 C27 . 110.6(3) yes
C21 . C20 C27 . 113.0(3) yes
C6 . C20 H201 . 106.8 no
C21 . C20 H201 . 106.6 no
C27 . C20 H201 . 106.2 no
C20 . C21 C22 . 119.2(3) yes
C20 . C21 C26 . 122.3(3) yes
C22 . C21 C26 . 118.4(3) yes
C21 . C22 C23 . 121.2(4) yes
C21 . C22 H221 . 119.2 no
C23 . C22 H221 . 119.6 no
C22 . C23 C24 . 119.5(4) yes
C22 . C23 H231 . 120.1 no
C24 . C23 H231 . 120.4 no
C23 . C24 C25 . 120.5(4) yes
C23 . C24 H241 . 119.8 no
C25 . C24 H241 . 119.7 no
C24 . C25 C26 . 119.8(4) yes
C24 . C25 H251 . 119.9 no
C26 . C25 H251 . 120.2 no
C25 . C26 C21 . 120.5(4) yes
C25 . C26 H261 . 119.8 no
C21 . C26 H261 . 119.7 no
C20 . C27 C28 . 121.8(3) yes
C20 . C27 C32 . 120.2(3) yes
C28 . C27 C32 . 118.0(3) yes
C27 . C28 C29 . 121.4(4) yes
C27 . C28 H281 . 118.8 no
C29 . C28 H281 . 119.7 no
C28 . C29 C30 . 119.9(4) yes
C28 . C29 H291 . 119.9 no
C30 . C29 H291 . 120.2 no
C29 . C30 C31 . 119.4(4) yes
C29 . C30 H301 . 120.4 no
C31 . C30 H301 . 120.2 no
C30 . C31 C32 . 120.6(4) yes
C30 . C31 H311 . 119.9 no
C32 . C31 H311 . 119.5 no
C27 . C32 C31 . 120.7(4) yes
C27 . C32 H321 . 119.3 no
C31 . C32 H321 . 120.0 no
C4 . C33 C34 . 109.8(3) yes
C4 . C33 C35 . 109.2(3) yes
C34 . C33 C35 . 109.8(4) yes
C4 . C33 C36 . 111.6(3) yes
C34 . C33 C36 . 107.5(4) yes
C35 . C33 C36 . 108.9(4) yes
C33 . C34 H341 . 109.0 no
C33 . C34 H342 . 109.7 no
H341 . C34 H342 . 109.5 no
C33 . C34 H343 . 109.7 no
H341 . C34 H343 . 109.5 no
H342 . C34 H343 . 109.5 no
C33 . C35 H351 . 110.3 no
C33 . C35 H352 . 107.9 no
H351 . C35 H352 . 109.5 no
C33 . C35 H353 . 110.2 no
H351 . C35 H353 . 109.5 no
H352 . C35 H353 . 109.5 no
C33 . C36 H361 . 109.1 no
C33 . C36 H362 . 109.8 no
H361 . C36 H362 . 109.5 no
C33 . C36 H363 . 109.5 no
H361 . C36 H363 . 109.5 no
H362 . C36 H363 . 109.5 no
Nb1 . C37 H371 . 109.2 no
Nb1 . C37 H372 . 109.6 no
H371 . C37 H372 . 109.5 no
Nb1 . C37 H373 . 109.6 no
H371 . C37 H373 . 109.5 no
H372 . C37 H373 . 109.5 no
C39 . C38 C43 . 119.0(6) yes
C39 . C38 H381 . 120.5 no
C43 . C38 H381 . 120.4 no
C38 . C39 C40 . 120.5(5) yes
C38 . C39 H391 . 120.2 no
C40 . C39 H391 . 119.3 no
C39 . C40 C41 . 120.0(5) yes
C39 . C40 H401 . 120.3 no
C41 . C40 H401 . 119.7 no
C40 . C41 C42 . 120.3(6) yes
C40 . C41 H411 . 119.7 no
C42 . C41 H411 . 120.1 no
C41 . C42 C43 . 119.2(5) yes
C41 . C42 H421 . 120.3 no
C43 . C42 H421 . 120.5 no
C38 . C43 C42 . 121.0(5) yes
C38 . C43 H431 . 119.6 no
C42 . C43 H431 . 119.4 no

loop_
_geom_bond_atom_site_label_1
_geom_bond_atom_site_label_2
_geom_bond_site_symmetry_2
_geom_bond_distance
_geom_bond_publ_flag
Nb1 C37 6_656 2.135(4) yes
Nb1 O1 6_656 1.895(2) yes
Nb1 Cl1 . 2.3578(13) yes
Nb1 O1 . 1.895(2) yes
Nb1 C37 . 2.135(4) yes
O1 C1 . 1.375(4) yes
C1 C2 . 1.400(5) yes
C1 C6 . 1.405(5) yes
C2 C3 . 1.390(5) yes
C2 C7 . 1.525(5) yes
C3 C4 . 1.400(5) yes
C3 H31 . 0.950 no
C4 C5 . 1.384(5) yes
C4 C33 . 1.533(5) yes
C5 C6 . 1.388(5) yes
C5 H51 . 0.950 no
C6 C20 . 1.519(5) yes
C7 C8 . 1.531(5) yes
C7 C14 . 1.527(5) yes
C7 H71 . 0.950 no
C8 C9 . 1.382(5) yes
C8 C13 . 1.390(5) yes
C9 C10 . 1.392(5) yes
C9 H91 . 0.950 no
C10 C11 . 1.375(6) yes
C10 H101 . 0.950 no
C11 C12 . 1.382(6) yes
C11 H111 . 0.950 no
C12 C13 . 1.381(5) yes
C12 H121 . 0.950 no
C13 H131 . 0.950 no
C14 C15 . 1.383(5) yes
C14 C19 . 1.394(5) yes
C15 C16 . 1.390(6) yes
C15 H151 . 0.950 no
C16 C17 . 1.382(6) yes
C16 H161 . 0.950 no
C17 C18 . 1.381(6) yes
C17 H171 . 0.950 no
C18 C19 . 1.385(5) yes
C18 H181 . 0.950 no
C19 H191 . 0.950 no
C20 C21 . 1.525(5) yes
C20 C27 . 1.523(5) yes
C20 H201 . 0.950 no
C21 C22 . 1.383(5) yes
C21 C26 . 1.391(5) yes
C22 C23 . 1.390(6) yes
C22 H221 . 0.950 no
C23 C24 . 1.373(6) yes
C23 H231 . 0.950 no
C24 C25 . 1.378(6) yes
C24 H241 . 0.950 no
C25 C26 . 1.392(5) yes
C25 H251 . 0.950 no
C26 H261 . 0.950 no
C27 C28 . 1.386(5) yes
C27 C32 . 1.390(5) yes
C28 C29 . 1.383(5) yes
C28 H281 . 0.950 no
C29 C30 . 1.382(6) yes
C29 H291 . 0.950 no
C30 C31 . 1.376(6) yes
C30 H301 . 0.950 no
C31 C32 . 1.385(6) yes
C31 H311 . 0.950 no
C32 H321 . 0.950 no
C33 C34 . 1.531(6) yes
C33 C35 . 1.514(6) yes
C33 C36 . 1.523(6) yes
C34 H341 . 0.950 no
C34 H342 . 0.950 no
C34 H343 . 0.950 no
C35 H351 . 0.950 no
C35 H352 . 0.950 no
C35 H353 . 0.950 no
C36 H361 . 0.950 no
C36 H362 . 0.950 no
C36 H363 . 0.950 no
C37 H371 . 0.950 no
C37 H372 . 0.950 no
C37 H373 . 0.950 no
C38 C39 . 1.372(7) yes
C38 C43 . 1.384(8) yes
C38 H381 . 0.950 no
C39 C40 . 1.369(7) yes
C39 H391 . 0.950 no
C40 C41 . 1.378(7) yes
C40 H401 . 0.950 no
C41 C42 . 1.375(7) yes
C41 H411 . 0.950 no
C42 C43 . 1.369(8) yes
C42 H421 . 0.950 no
C43 H431 . 0.950 no

loop_
_geom_torsion_atom_site_label_1
_geom_torsion_atom_site_label_2
_geom_torsion_atom_site_label_3
_geom_torsion_atom_site_label_4
_geom_torsion
_geom_torsion_publ_flag
O1 C1 C2 C3 -173.5(3) no
O1 C1 C2 C7 9.2(5) no
C6 C1 C2 C3 6.8(5) no
C6 C1 C2 C7 -170.5(3) no
O1 C1 C6 C5 173.4(3) no
O1 C1 C6 C20 -11.1(5) no
C2 C1 C6 C5 -6.9(5) no
C2 C1 C6 C20 168.6(3) no
C1 C2 C3 C4 -1.7(5) no
C7 C2 C3 C4 175.6(3) no
C1 C2 C7 C8 65.5(4) no
C1 C2 C7 C14 -169.0(3) no
C3 C2 C7 C8 -111.8(4) no
C3 C2 C7 C14 13.8(5) no
C2 C3 C4 C5 -3.2(5) no
C2 C3 C4 C33 176.7(3) no
C3 C4 C5 C6 3.0(5) no
C33 C4 C5 C6 -176.8(3) no
C3 C4 C33 C34 52.3(5) no
C3 C4 C33 C35 -68.2(5) no
C3 C4 C33 C36 171.4(3) no
C5 C4 C33 C34 -127.9(4) no
C5 C4 C33 C35 111.7(4) no
C5 C4 C33 C36 -8.8(5) no
C4 C5 C6 C1 1.9(5) no
C4 C5 C6 C20 -173.5(3) no
C1 C6 C20 C21 159.0(3) no
C1 C6 C20 C27 -73.1(4) no
C5 C6 C20 C21 -25.6(5) no
C5 C6 C20 C27 102.3(4) no
C2 C7 C8 C9 17.5(5) no
C2 C7 C8 C13 -167.0(3) no
C14 C7 C8 C9 -109.0(4) no
C14 C7 C8 C13 66.6(4) no
C2 C7 C14 C15 93.4(4) no
C2 C7 C14 C19 -86.3(4) no
C8 C7 C14 C15 -140.2(4) no
C8 C7 C14 C19 40.2(5) no
C7 C8 C9 C10 176.4(3) no
C13 C8 C9 C10 0.9(6) no
C7 C8 C13 C12 -176.5(3) no
C9 C8 C13 C12 -0.7(6) no
C8 C9 C10 C11 -0.6(6) no
C9 C10 C11 C12 0.2(6) no
C10 C11 C12 C13 -0.1(6) no
C11 C12 C13 C8 0.3(6) no
C7 C14 C15 C16 -179.3(4) no
C19 C14 C15 C16 0.4(6) no
C7 C14 C19 C18 178.8(4) no
C15 C14 C19 C18 -0.9(6) no
C14 C15 C16 C17 -0.2(6) no
C15 C16 C17 C18 0.5(6) no
C16 C17 C18 C19 -1.0(6) no
C17 C18 C19 C14 1.2(6) no
C6 C20 C21 C22 -94.0(4) no
C6 C20 C21 C26 83.2(4) no
C27 C20 C21 C22 139.4(4) no
C27 C20 C21 C26 -43.4(5) no
C6 C20 C27 C28 -36.3(5) no
C6 C20 C27 C32 143.6(4) no
C21 C20 C27 C28 91.7(4) no
C21 C20 C27 C32 -88.3(4) no
C20 C21 C22 C23 178.4(4) no
C26 C21 C22 C23 1.1(6) no
C20 C21 C26 C25 -175.9(3) no
C22 C21 C26 C25 1.3(6) no
C21 C22 C23 C24 -2.0(6) no
C22 C23 C24 C25 0.4(7) no
C23 C24 C25 C26 1.9(6) no
C24 C25 C26 C21 -2.8(6) no
C20 C27 C28 C29 -179.6(4) no
C32 C27 C28 C29 0.5(6) no
C20 C27 C32 C31 179.9(4) no
C28 C27 C32 C31 -0.2(6) no
C27 C28 C29 C30 0.1(6) no
C28 C29 C30 C31 -0.9(6) no
C29 C30 C31 C32 1.2(7) no
C30 C31 C32 C27 -0.7(7) no
C43 C38 C39 C40 0.6(8) no
C39 C38 C43 C42 -0.8(8) no
C38 C39 C40 C41 -0.1(8) no
C39 C40 C41 C42 -0.1(8) no
C40 C41 C42 C43 -0.2(8) no
C41 C42 C43 C38 0.6(8) no
